data_4117188
loop_
_publ_author_name
'Christer B. Aaker\"oy'
'Deirdre P. Hughes'
'Mark Nieuwenhuyzen'

_publ_section_title
;
 The Oxamate Anion: A Flexible Building Block of Hydrogen-Bonded
 Architectures for Crystal Engineering
;
_journal_name_full 'Journal of the American Chemical Society'
_journal_page_first 10134
_journal_page_last 10140
_journal_paper_doi 10.1021/ja953296v
_journal_volume 118
_journal_year 1996
_chemical_formula_sum 'C12 H13 N7 O7'
_chemical_formula_weight 367.29
_chemical_name_systematic
; 
 ? 
;
_space_group_IT_number 14
_symmetry_cell_setting monoclinic
_symmetry_space_group_name_Hall '-P 2ybc'
_symmetry_space_group_name_H-M 'P 1 21/c 1'
_atom_sites_solution_hydrogens geom
_atom_sites_solution_primary direct
_atom_sites_solution_secondary difmap
_audit_creation_method SHELXL
_cell_angle_alpha 90.00
_cell_angle_beta 94.86(5)
_cell_angle_gamma 90.00
_cell_formula_units_Z 4
_cell_length_a 10.206(6)
_cell_length_b 7.598(5)
_cell_length_c 19.784(18)
_cell_measurement_reflns_used 35
_cell_measurement_temperature 123(2)
_cell_measurement_theta_max 25
_cell_measurement_theta_min 10
_cell_volume 1528.6(19)
_computing_cell_refinement 'XSCANS (Siemens, 1995)'
_computing_data_collection 'XSCANS (Siemens, 1995)'
_computing_data_reduction 'XSCANS (Siemens, 1995)'
_computing_molecular_graphics 'SHELXTL PC (Sheldrick, 1990)'
_computing_publication_material 'SHELXL-93 (Sheldrick, 1993)'
_computing_structure_refinement 'SHELXL-93 (Sheldrick, 1993)'
_computing_structure_solution 'SHELXS-86 (Sheldrick, 1990)'
_diffrn_ambient_temperature 123(2)
_diffrn_measurement_device 'Siemens P4'
_diffrn_measurement_method 'Omega Scans'
_diffrn_radiation_monochromator graphite
_diffrn_radiation_source 'fine-focus sealed tube'
_diffrn_radiation_type MoK\a
_diffrn_radiation_wavelength 0.71073
_diffrn_reflns_av_R_equivalents 0.0281
_diffrn_reflns_av_sigmaI/netI 0.0314
_diffrn_reflns_limit_h_max 12
_diffrn_reflns_limit_h_min 0
_diffrn_reflns_limit_k_max 9
_diffrn_reflns_limit_k_min 0
_diffrn_reflns_limit_l_max 23
_diffrn_reflns_limit_l_min -23
_diffrn_reflns_number 2847
_diffrn_reflns_theta_max 25.00
_diffrn_reflns_theta_min 2.00
_diffrn_standards_decay_% 1%
_diffrn_standards_interval_count 97
_diffrn_standards_number 3
_exptl_absorpt_coefficient_mu 0.134
_exptl_absorpt_correction_type none
_exptl_crystal_colour Yellow
_exptl_crystal_density_diffrn 1.596
_exptl_crystal_description Block
_exptl_crystal_F_000 760
_exptl_crystal_size_max 0.56
_exptl_crystal_size_mid 0.35
_exptl_crystal_size_min 0.19
_refine_diff_density_max 0.211
_refine_diff_density_min -0.263
_refine_diff_density_rms 0.060
_refine_ls_extinction_coef none
_refine_ls_extinction_method none
_refine_ls_goodness_of_fit_all 1.057
_refine_ls_goodness_of_fit_obs 1.101
_refine_ls_hydrogen_treatment 'Located from Fourier, Riding model'
_refine_ls_matrix_type full
_refine_ls_number_parameters 235
_refine_ls_number_reflns 2686
_refine_ls_number_restraints 0
_refine_ls_restrained_S_all 1.057
_refine_ls_restrained_S_obs 1.101
_refine_ls_R_factor_all 0.0646
_refine_ls_R_factor_obs 0.0420
_refine_ls_shift/esd_max 0.000
_refine_ls_shift/esd_mean 0.000
_refine_ls_structure_factor_coef Fsqd
_refine_ls_weighting_details 'w=1/[\s^2^(Fo^2^)+(0.0526P)^2^+0.8891P] where P=(Fo^2^+2Fc^2^)/3'
_refine_ls_weighting_scheme calc
_refine_ls_wR_factor_all 0.1117
_refine_ls_wR_factor_obs 0.0994
_reflns_number_observed 2020
_reflns_number_total 2686
_reflns_observed_criterion >2sigma(I)
_cod_data_source_file ja953296v_2.cif
_cod_data_source_block 2a5noxam
_cod_depositor_comments
;
The following automatic conversions were performed:

'_refine_ls_weighting_scheme' value 'calc
w=1/[\s^2^(Fo^2^)+(0.0526P)^2^+0.8891P] where P=(Fo^2^+2Fc^2^)/3' was
changed to 'calc'. New tag '_refine_ls_weighting_details' was
created. The value of the new tag was set to
'w=1/[\s^2^(Fo^2^)+(0.0526P)^2^+0.8891P] where P=(Fo^2^+2Fc^2^)/3'.

Automatic conversion script
Id: cif_fix_values 3143 2015-03-26 13:38:13Z robertas 
;
_cod_database_code 4117188

loop_
_symmetry_equiv_pos_as_xyz
'x, y, z'
'-x, y+1/2, -z+1/2'
'-x, -y, -z'
'x, -y-1/2, z-1/2'

loop_
_atom_site_aniso_label
_atom_site_aniso_U_11
_atom_site_aniso_U_22
_atom_site_aniso_U_33
_atom_site_aniso_U_23
_atom_site_aniso_U_13
_atom_site_aniso_U_12
O1 0.0283(9) 0.0150(9) 0.0146(8) -0.0003(7) 0.0008(7) -0.0051(7)
N1 0.0335(12) 0.0130(10) 0.0123(9) 0.0021(8) 0.0030(8) -0.0046(9)
C1 0.0148(11) 0.0148(12) 0.0160(11) -0.0004(9) 0.0010(9) 0.0013(9)
C2 0.0156(11) 0.0153(12) 0.0122(11) -0.0007(9) 0.0000(9) 0.0015(9)
O21 0.0324(10) 0.0132(8) 0.0148(8) -0.0019(7) 0.0059(7) -0.0049(7)
O22 0.0287(9) 0.0166(9) 0.0131(8) 0.0000(7) 0.0010(7) -0.0043(7)
N3A 0.0146(9) 0.0130(10) 0.0136(9) -0.0019(8) 0.0013(7) 0.0013(8)
C4A 0.0093(10) 0.0159(12) 0.0142(11) -0.0007(9) 0.0000(8) -0.0023(9)
N4A 0.0197(10) 0.0146(10) 0.0128(9) -0.0013(8) 0.0010(7) 0.0017(8)
C5A 0.0129(11) 0.0199(12) 0.0115(11) -0.0005(9) -0.0003(8) -0.0001(9)
C6A 0.0144(11) 0.0154(12) 0.0179(12) -0.0050(9) 0.0036(9) -0.0013(9)
C7A 0.0128(11) 0.0146(12) 0.0178(11) 0.0007(9) 0.0001(9) 0.0000(9)
N7A 0.0162(10) 0.0154(11) 0.0243(11) 0.0012(9) -0.0016(8) 0.0005(8)
O71A 0.0333(10) 0.0166(9) 0.0319(10) -0.0037(8) 0.0022(8) 0.0097(8)
O72A 0.0303(10) 0.0237(10) 0.0210(9) 0.0066(7) -0.0036(7) 0.0020(8)
C8A 0.0134(11) 0.0177(12) 0.0134(11) 0.0007(9) -0.0012(8) -0.0031(9)
N3B 0.0175(10) 0.0187(11) 0.0219(11) -0.0011(8) -0.0008(8) 0.0010(8)
C4B 0.0118(11) 0.0198(13) 0.0259(13) -0.0004(10) 0.0037(9) 0.0018(10)
N4B 0.0255(11) 0.0202(11) 0.0268(11) -0.0035(9) -0.0004(9) -0.0042(9)
C5B 0.0223(12) 0.0194(13) 0.0234(13) 0.0039(10) 0.0038(10) 0.0011(10)
C6B 0.0183(12) 0.0259(14) 0.0179(12) 0.0007(10) -0.0001(9) 0.0032(10)
C7B 0.0160(11) 0.0186(12) 0.0184(12) -0.0035(10) 0.0003(9) 0.0011(9)
N7B 0.0213(11) 0.0235(11) 0.0189(11) -0.0029(9) -0.0032(8) 0.0011(9)
O71B 0.0372(11) 0.0347(11) 0.0167(9) -0.0074(8) -0.0025(8) -0.0037(9)
O72B 0.0517(12) 0.0193(10) 0.0270(10) 0.0019(8) -0.0050(9) -0.0048(9)
C8B 0.0151(11) 0.0183(12) 0.0200(12) 0.0025(10) 0.0020(9) 0.0018(10)

loop_
_atom_site_label
_atom_site_type_symbol
_atom_site_fract_x
_atom_site_fract_y
_atom_site_fract_z
_atom_site_U_iso_or_equiv
_atom_site_thermal_displace_type
_atom_site_occupancy
_atom_site_calc_flag
_atom_site_refinement_flags
O1 O 0.4567(2) -0.2061(2) 0.66525(8) 0.0194(4) Uani 1 d .
N1 N 0.5212(2) -0.0197(3) 0.75062(9) 0.0195(5) Uani 1 d .
H12 H 0.5429(2) 0.0969(3) 0.76260(9) 0.023 Uiso 1 d R
H11 H 0.5004(2) -0.1027(3) 0.78380(9) 0.023 Uiso 1 d R
C1 C 0.5025(2) -0.0617(3) 0.68561(11) 0.0152(5) Uani 1 d .
C2 C 0.5417(2) 0.0791(3) 0.63435(11) 0.0145(5) Uani 1 d .
O21 O 0.5790(2) 0.2273(2) 0.65767(8) 0.0199(4) Uani 1 d .
O22 O 0.5329(2) 0.0325(2) 0.57406(8) 0.0195(4) Uani 1 d .
N3A N 0.3390(2) -0.0443(2) 0.93400(9) 0.0138(4) Uani 1 d .
H3A H 0.3607(2) -0.1415(2) 0.90389(9) 0.017 Uiso 1 d R
C4A C 0.3549(2) -0.0741(3) 1.00252(11) 0.0132(5) Uani 1 d .
N4A N 0.4003(2) -0.2277(2) 1.02416(9) 0.0157(4) Uani 1 d .
H41A H 0.4156(2) -0.2385(2) 1.07371(9) 0.019 Uiso 1 d R
H42A H 0.4218(2) -0.3195(2) 0.99521(9) 0.019 Uiso 1 d R
C5A C 0.3230(2) 0.0660(3) 1.04636(11) 0.0148(5) Uani 1 d .
H5A H 0.3414(2) 0.0613(3) 1.09420(11) 0.018 Uiso 1 d R
C6A C 0.2740(2) 0.2203(3) 1.02072(11) 0.0158(5) Uani 1 d .
H6A H 0.2526(2) 0.3203(3) 1.04957(11) 0.019 Uiso 1 d R
C7A C 0.2550(2) 0.2393(3) 0.94947(11) 0.0151(5) Uani 1 d .
N7A N 0.1960(2) 0.3976(3) 0.91987(10) 0.0188(4) Uani 1 d .
O71A O 0.1572(2) 0.5103(2) 0.95836(9) 0.0273(4) Uani 1 d .
O72A O 0.1842(2) 0.4117(2) 0.85746(8) 0.0253(4) Uani 1 d .
C8A C 0.2900(2) 0.1087(3) 0.90781(11) 0.0150(5) Uani 1 d .
H8A H 0.2790(2) 0.1189(3) 0.85593(11) 0.018 Uiso 1 d R
N3B N 0.0576(2) -0.3612(3) 0.57330(10) 0.0195(4) Uani 1 d .
C4B C 0.0429(2) -0.5057(3) 0.61272(12) 0.0191(5) Uani 1 d .
N4B N -0.0125(2) -0.6470(3) 0.58068(11) 0.0243(5) Uani 1 d .
H41B H -0.0119(2) -0.7609(3) 0.60772(11) 0.029 Uiso 1 d R
H42B H -0.0322(2) -0.6600(3) 0.53472(11) 0.029 Uiso 1 d R
C5B C 0.0828(2) -0.5069(3) 0.68311(12) 0.0216(5) Uani 1 d .
H5B H 0.0703(2) -0.6214(3) 0.70895(12) 0.026 Uiso 1 d R
C6B C 0.1313(2) -0.3562(3) 0.71282(12) 0.0208(5) Uani 1 d .
H6B H 0.1653(2) -0.3619(3) 0.76104(12) 0.025 Uiso 1 d R
C7B C 0.1412(2) -0.2070(3) 0.67226(11) 0.0177(5) Uani 1 d .
N7B N 0.1872(2) -0.0416(3) 0.70196(10) 0.0215(5) Uani 1 d .
O71B O 0.2079(2) -0.0342(2) 0.76407(8) 0.0298(4) Uani 1 d .
O72B O 0.2023(2) 0.0855(2) 0.66429(9) 0.0331(5) Uani 1 d .
C8B C 0.1062(2) -0.2161(3) 0.60366(12) 0.0178(5) Uani 1 d .
H8B H 0.1146(2) -0.1219(3) 0.57424(12) 0.021 Uiso 1 d R

loop_
_atom_type_symbol
_atom_type_description
_atom_type_scat_dispersion_real
_atom_type_scat_dispersion_imag
_atom_type_scat_source
C C 0.0033 0.0016 'International Tables Vol C Tables 4.2.6.8 and 6.1.1.4'
H H 0.0000 0.0000 'International Tables Vol C Tables 4.2.6.8 and 6.1.1.4'
N N 0.0061 0.0033 'International Tables Vol C Tables 4.2.6.8 and 6.1.1.4'
O O 0.0106 0.0060 'International Tables Vol C Tables 4.2.6.8 and 6.1.1.4'

loop_
_geom_angle_atom_site_label_1
_geom_angle_atom_site_label_2
_geom_angle_atom_site_label_3
_geom_angle
O1 C1 N1 123.1(2)
O1 C1 C2 120.4(2)
N1 C1 C2 116.5(2)
O22 C2 O21 126.9(2)
O22 C2 C1 115.5(2)
O21 C2 C1 117.6(2)
C8A N3A C4A 122.0(2)
N4A C4A N3A 118.5(2)
N4A C4A C5A 123.8(2)
N3A C4A C5A 117.7(2)
C6A C5A C4A 120.9(2)
C5A C6A C7A 118.4(2)
C8A C7A C6A 120.7(2)
C8A C7A N7A 119.0(2)
C6A C7A N7A 120.3(2)
O71A N7A O72A 123.2(2)
O71A N7A C7A 118.2(2)
O72A N7A C7A 118.6(2)
N3A C8A C7A 120.3(2)
C8B N3B C4B 117.6(2)
N4B C4B N3B 115.8(2)
N4B C4B C5B 122.1(2)
N3B C4B C5B 122.1(2)
C6B C5B C4B 118.8(2)
C5B C6B C7B 118.4(2)
C8B C7B C6B 120.0(2)
C8B C7B N7B 119.5(2)
C6B C7B N7B 120.5(2)
O71B N7B O72B 123.1(2)
O71B N7B C7B 117.9(2)
O72B N7B C7B 119.0(2)
N3B C8B C7B 122.9(2)

loop_
_geom_bond_atom_site_label_1
_geom_bond_atom_site_label_2
_geom_bond_distance
O1 C1 1.246(3)
N1 C1 1.323(3)
C1 C2 1.550(3)
C2 O22 1.240(3)
C2 O21 1.263(3)
N3A C8A 1.351(3)
N3A C4A 1.370(3)
C4A N4A 1.314(3)
C4A C5A 1.428(3)
C5A C6A 1.357(3)
C6A C7A 1.414(3)
C7A C8A 1.357(3)
C7A N7A 1.447(3)
N7A O71A 1.233(3)
N7A O72A 1.235(3)
N3B C8B 1.331(3)
N3B C4B 1.362(3)
C4B N4B 1.347(3)
C4B C5B 1.417(4)
C5B C6B 1.361(3)
C6B C7B 1.397(3)
C7B C8B 1.375(3)
C7B N7B 1.448(3)
N7B O71B 1.230(3)
N7B O72B 1.237(3)

loop_
_geom_torsion_atom_site_label_1
_geom_torsion_atom_site_label_2
_geom_torsion_atom_site_label_3
_geom_torsion_atom_site_label_4
_geom_torsion
O1 C1 C2 O22 -4.8(3)
N1 C1 C2 O22 174.7(2)
O1 C1 C2 O21 175.3(2)
N1 C1 C2 O21 -5.2(3)
C8A N3A C4A N4A 178.4(2)
C8A N3A C4A C5A -2.7(3)
N4A C4A C5A C6A -178.7(2)
N3A C4A C5A C6A 2.5(3)
C4A C5A C6A C7A 0.1(3)
C5A C6A C7A C8A -2.6(3)
C5A C6A C7A N7A 176.5(2)
C8A C7A N7A O71A 175.5(2)
C6A C7A N7A O71A -3.6(3)
C8A C7A N7A O72A -2.9(3)
C6A C7A N7A O72A 178.1(2)
C4A N3A C8A C7A 0.2(3)
C6A C7A C8A N3A 2.5(3)
N7A C7A C8A N3A -176.6(2)
C8B N3B C4B N4B 176.9(2)
C8B N3B C4B C5B -2.8(3)
N4B C4B C5B C6B -176.3(2)
N3B C4B C5B C6B 3.3(3)
C4B C5B C6B C7B -0.8(3)
C5B C6B C7B C8B -2.0(3)
C5B C6B C7B N7B 177.5(2)
C8B C7B N7B O71B 174.4(2)
C6B C7B N7B O71B -5.1(3)
C8B C7B N7B O72B -4.6(3)
C6B C7B N7B O72B 175.8(2)
C4B N3B C8B C7B -0.2(3)
C6B C7B C8B N3B 2.7(3)
N7B C7B C8B N3B -176.9(2)
